data_7015709
loop_
_publ_author_name
'T\"urkoglu, Gazi'
'Heinemann, Frank W.'
'Burzlaff, Nicolai'

_publ_section_title
;
 Transition metal complexes bearing a
 2,2-bis(3,5-dimethylpyrazol-1-yl)propionate ligand: one methyl more
 matters.
;
_journal_issue 17
_journal_name_full 'Dalton transactions (Cambridge, England : 2003)'
_journal_page_first 4678
_journal_page_last 4686
_journal_paper_doi 10.1039/c1dt00022e
_journal_volume 40
_journal_year 2011
_chemical_compound_source 'synthesis as described'
_chemical_formula_moiety 'C32 H32 Cl1 N4 O3 P Ru, C H2 Cl2'
_chemical_formula_sum 'C33 H34 Cl3 N4 O3 P Ru'
_chemical_formula_weight 773.03
_chemical_name_systematic
;
?
;
_space_group_IT_number 2
_symmetry_cell_setting triclinic
_symmetry_Int_Tables_number 2
_symmetry_space_group_name_Hall '-P 1'
_symmetry_space_group_name_H-M 'P -1'
_atom_sites_solution_hydrogens geom
_atom_sites_solution_primary direct
_atom_sites_solution_secondary difmap
_audit_creation_date 2010-11-10T21:02:47-00:00
_audit_creation_method 'WinGX routine CIF_UPDATE'
_cell_angle_alpha 82.767(4)
_cell_angle_beta 73.575(5)
_cell_angle_gamma 76.413(4)
_cell_formula_units_Z 2
_cell_length_a 10.0431(5)
_cell_length_b 11.6105(5)
_cell_length_c 15.3823(10)
_cell_measurement_reflns_used 121
_cell_measurement_temperature 150(2)
_cell_measurement_theta_max 20
_cell_measurement_theta_min 6
_cell_measurement_wavelength 0.71073
_cell_volume 1668.91(16)
_computing_cell_refinement 'EVALCCD (Duisenberg, 2003)'
_computing_data_collection 'COLLECT (Bruker-Nonius, 2002)'
_computing_data_reduction 'EVALCCD (Duisenberg, 2003)'
_computing_molecular_graphics 'Ortep-3 for Windows (Farrugia, 1997)'
_computing_publication_material 'WinGX publication routines (Farrugia, 1999)'
_computing_structure_refinement 'SHELXL-97 (Sheldrick, 1997)'
_computing_structure_solution 'SHELXS-86 (Sheldrick, 1986)'
_diffrn_ambient_temperature 150(2)
_diffrn_detector_area_resol_mean 9
_diffrn_measured_fraction_theta_full 0.999
_diffrn_measured_fraction_theta_max 0.999
_diffrn_measurement_device_type 'Bruker-Nonius KappaCCD'
_diffrn_measurement_method
;
\f- and \w-rotations with 2.00 \% and 90 sec per frame
;
_diffrn_radiation_monochromator graphite
_diffrn_radiation_probe x-ray
_diffrn_radiation_type MoK\a
_diffrn_radiation_wavelength 0.71073
_diffrn_reflns_av_R_equivalents 0.0447
_diffrn_reflns_av_unetI/netI 0.0289
_diffrn_reflns_limit_h_max 13
_diffrn_reflns_limit_h_min -13
_diffrn_reflns_limit_k_max 15
_diffrn_reflns_limit_k_min -15
_diffrn_reflns_limit_l_max 20
_diffrn_reflns_limit_l_min -20
_diffrn_reflns_number 56113
_diffrn_reflns_theta_full 28.5
_diffrn_reflns_theta_max 28.5
_diffrn_reflns_theta_min 2.77
_exptl_absorpt_coefficient_mu 0.798
_exptl_absorpt_correction_T_max 1
_exptl_absorpt_correction_T_min 0.805693
_exptl_absorpt_correction_type multi-scan
_exptl_absorpt_process_details 'SADABS, Bruker-AXS, 2002'
_exptl_crystal_colour yellow
_exptl_crystal_density_diffrn 1.538
_exptl_crystal_density_method 'not measured'
_exptl_crystal_description block
_exptl_crystal_F_000 788
_exptl_crystal_size_max 0.36
_exptl_crystal_size_mid 0.09
_exptl_crystal_size_min 0.05
_refine_diff_density_max 0.54
_refine_diff_density_min -0.634
_refine_diff_density_rms 0.11
_refine_ls_extinction_method none
_refine_ls_goodness_of_fit_ref 1.116
_refine_ls_hydrogen_treatment constr
_refine_ls_matrix_type full
_refine_ls_number_parameters 434
_refine_ls_number_reflns 8458
_refine_ls_number_restraints 7
_refine_ls_restrained_S_all 1.115
_refine_ls_R_factor_all 0.0355
_refine_ls_R_factor_gt 0.0264
_refine_ls_shift/su_max 0.002
_refine_ls_shift/su_mean 0
_refine_ls_structure_factor_coef Fsqd
_refine_ls_weighting_details
;
calc w=1/[\s^2^(Fo^2^)+(0.0350P)^2^+0.7845P] where
P=(Fo^2^+2Fc^2^)/3
;
_refine_ls_weighting_scheme calc
_refine_ls_wR_factor_gt 0.0691
_refine_ls_wR_factor_ref 0.0724
_reflns_number_gt 7312
_reflns_number_total 8458
_reflns_threshold_expression >2sigma(I)
_cod_data_source_file c1dt00022e.txt
_cod_data_source_block gtbu17
_cod_original_cell_volume 1668.91(15)
_cod_database_code 7015709

loop_
_symmetry_equiv_pos_as_xyz
'x, y, z'
'-x, -y, -z'

loop_
_atom_site_label
_atom_site_type_symbol
_atom_site_fract_x
_atom_site_fract_y
_atom_site_fract_z
_atom_site_U_iso_or_equiv
_atom_site_adp_type
_atom_site_occupancy
_atom_site_symmetry_multiplicity
_atom_site_calc_flag
_atom_site_refinement_flags
_atom_site_disorder_assembly
_atom_site_disorder_group
C1 C 0.6243(2) 0.86596(15) 0.51043(12) 0.0162(3) Uani 1 1 d . . .
C2 C 0.52585(19) 0.78330(15) 0.49878(12) 0.0153(3) Uani 1 1 d . . .
C3 C 0.4814(2) 0.82757(17) 0.41196(13) 0.0206(4) Uani 1 1 d . . .
H3A H 0.5644 0.8247 0.3617 0.031 Uiso 1 1 calc R . .
H3B H 0.4283 0.9079 0.4173 0.031 Uiso 1 1 calc R . .
H3C H 0.4235 0.7781 0.402 0.031 Uiso 1 1 calc R . .
C11 C 0.2707(2) 0.69137(19) 0.81551(13) 0.0235(4) Uani 1 1 d . . .
H11A H 0.36 0.6618 0.8301 0.035 Uiso 1 1 calc R . .
H11B H 0.2202 0.6283 0.8249 0.035 Uiso 1 1 calc R . .
H11C H 0.2154 0.7541 0.854 0.035 Uiso 1 1 calc R . .
C12 C 0.2964(2) 0.73798(16) 0.71838(12) 0.0168(4) Uani 1 1 d . . .
C13 C 0.1912(2) 0.78447(17) 0.67314(13) 0.0192(4) Uani 1 1 d . . .
H13 H 0.0938 0.7939 0.6982 0.023 Uiso 1 1 calc R . .
C14 C 0.2574(2) 0.81368(16) 0.58521(13) 0.0179(4) Uani 1 1 d . . .
C15 C 0.1808(2) 0.86686(19) 0.51399(14) 0.0252(4) Uani 1 1 d . . .
H15A H 0.2061 0.9415 0.4898 0.038 Uiso 1 1 calc R . .
H15B H 0.0802 0.8793 0.5406 0.038 Uiso 1 1 calc R . .
H15C H 0.2072 0.8138 0.466 0.038 Uiso 1 1 calc R . .
C21 C 0.8627(2) 0.43418(18) 0.58388(15) 0.0287(5) Uani 1 1 d . . .
H21A H 0.9197 0.481 0.5983 0.043 Uiso 1 1 calc R . .
H21B H 0.9232 0.3711 0.5474 0.043 Uiso 1 1 calc R . .
H21C H 0.8079 0.4011 0.639 0.043 Uiso 1 1 calc R . .
C22 C 0.7647(2) 0.51105(16) 0.53225(13) 0.0194(4) Uani 1 1 d . . .
C23 C 0.7412(2) 0.48503(17) 0.45209(14) 0.0232(4) Uani 1 1 d . . .
H23 H 0.7842 0.4167 0.4208 0.028 Uiso 1 1 calc R . .
C24 C 0.6432(2) 0.57840(17) 0.42801(13) 0.0195(4) Uani 1 1 d . . .
C25 C 0.5834(2) 0.5830(2) 0.34848(14) 0.0281(5) Uani 1 1 d . . .
H25A H 0.6212 0.5097 0.319 0.042 Uiso 1 1 calc R . .
H25B H 0.6089 0.6476 0.3063 0.042 Uiso 1 1 calc R . .
H25C H 0.4819 0.5947 0.3691 0.042 Uiso 1 1 calc R . .
C31 C 0.6780(2) 0.96229(16) 0.77133(12) 0.0165(3) Uani 1 1 d . . .
C32 C 0.8066(2) 0.96002(17) 0.70588(13) 0.0194(4) Uani 1 1 d . . .
H32 H 0.8441 0.897 0.6683 0.023 Uiso 1 1 calc R . .
C33 C 0.8799(2) 1.05126(18) 0.69588(14) 0.0232(4) Uani 1 1 d . . .
H33 H 0.9669 1.0476 0.6529 0.028 Uiso 1 1 calc R . .
C34 C 0.8236(2) 1.14712(18) 0.74973(14) 0.0257(4) Uani 1 1 d . . .
H34 H 0.8727 1.2076 0.7432 0.031 Uiso 1 1 calc R . .
C35 C 0.6935(3) 1.15256(19) 0.81336(16) 0.0320(5) Uani 1 1 d . . .
H35 H 0.6543 1.2179 0.8485 0.038 Uiso 1 1 calc R . .
C36 C 0.6212(2) 1.06055(19) 0.82490(15) 0.0270(4) Uani 1 1 d . . .
H36 H 0.5347 1.0643 0.8684 0.032 Uiso 1 1 calc R . .
C41 C 0.6343(2) 0.76372(16) 0.89828(12) 0.0179(4) Uani 1 1 d . . .
C42 C 0.5557(2) 0.68336(17) 0.95234(13) 0.0227(4) Uani 1 1 d . . .
H42 H 0.4788 0.6691 0.9362 0.027 Uiso 1 1 calc R . .
C43 C 0.5914(3) 0.62482(19) 1.02965(14) 0.0298(5) Uani 1 1 d . . .
H43 H 0.5377 0.5724 1.0654 0.036 Uiso 1 1 calc R . .
C44 C 0.7067(3) 0.6445(2) 1.05340(16) 0.0364(6) Uani 1 1 d . . .
H44 H 0.73 0.6058 1.1055 0.044 Uiso 1 1 calc R . .
C45 C 0.7876(3) 0.7214(2) 0.99989(18) 0.0391(6) Uani 1 1 d . . .
H45 H 0.8662 0.7332 1.0154 0.047 Uiso 1 1 calc R . .
C46 C 0.7513(2) 0.78128(19) 0.92253(15) 0.0286(5) Uani 1 1 d . . .
H46 H 0.8056 0.8333 0.8869 0.034 Uiso 1 1 calc R . .
C51 C 0.4033(2) 0.91691(16) 0.83274(12) 0.0168(4) Uani 1 1 d . . .
C52 C 0.3415(2) 0.97675(16) 0.76382(13) 0.0186(4) Uani 1 1 d . . .
H52 H 0.3921 0.9699 0.7032 0.022 Uiso 1 1 calc R . .
C53 C 0.2056(2) 1.04583(18) 0.78578(15) 0.0253(4) Uani 1 1 d . . .
H53 H 0.1652 1.0856 0.74 0.03 Uiso 1 1 calc R . .
C54 C 0.1292(2) 1.0560(2) 0.87602(16) 0.0314(5) Uani 1 1 d . . .
H54 H 0.0374 1.1016 0.8906 0.038 Uiso 1 1 calc R . .
C55 C 0.1898(2) 0.9980(2) 0.94450(15) 0.0297(5) Uani 1 1 d . . .
H55 H 0.1385 1.0055 1.0049 0.036 Uiso 1 1 calc R . .
C56 C 0.3266(2) 0.92895(18) 0.92356(13) 0.0223(4) Uani 1 1 d . . .
H56 H 0.3669 0.8909 0.9698 0.027 Uiso 1 1 calc R . .
C61 C 0.0974(3) 0.5515(2) 0.13289(18) 0.0403(6) Uani 1 1 d . . .
H61A H 0.1696 0.5069 0.1619 0.048 Uiso 1 1 calc R . .
H61B H 0.0723 0.4966 0.1007 0.048 Uiso 1 1 calc R . .
O4 O 0.9356(5) 0.6573(3) 0.6882(3) 0.0341(7) Uani 0.840(9) 1 d PU A 1
C4 C 0.8214(6) 0.6819(3) 0.6827(3) 0.0209(8) Uani 0.840(9) 1 d PU A 1
Cl1 Cl 0.60826(9) 0.53375(10) 0.77068(6) 0.0210(5) Uani 0.840(9) 1 d P A 1
O5 O 0.6215(17) 0.489(2) 0.7937(15) 0.032(3) Uani 0.160(9) 1 d P A 2
C5 C 0.6222(18) 0.589(3) 0.7465(16) 0.027(4) Uani 0.160(9) 1 d P A 2
Cl2 Cl 0.8814(6) 0.6774(4) 0.6716(4) 0.018(2) Uani 0.160(9) 1 d P A 2
Cl3 Cl 0.16668(7) 0.66086(6) 0.05497(4) 0.04344(15) Uani 1 1 d . . .
Cl4 Cl -0.05422(7) 0.61489(6) 0.21679(5) 0.04540(16) Uani 1 1 d . . .
N11 N 0.42451(16) 0.74020(13) 0.66141(10) 0.0146(3) Uani 1 1 d . A .
N12 N 0.40039(16) 0.78620(13) 0.57839(10) 0.0151(3) Uani 1 1 d . . .
N21 N 0.68478(16) 0.61705(13) 0.55723(10) 0.0161(3) Uani 1 1 d . A .
N22 N 0.61038(16) 0.65973(13) 0.49279(10) 0.0154(3) Uani 1 1 d . . .
O1 O 0.65234(14) 0.86135(11) 0.58747(8) 0.0168(3) Uani 1 1 d . A .
O2 O 0.66716(17) 0.93158(13) 0.44511(9) 0.0263(3) Uani 1 1 d . . .
P1 P 0.58691(5) 0.83656(4) 0.79526(3) 0.01377(9) Uani 1 1 d . A .
Ru1 Ru 0.636403(15) 0.712675(12) 0.676421(9) 0.01194(5) Uani 1 1 d . . .

loop_
_atom_site_aniso_label
_atom_site_aniso_U_11
_atom_site_aniso_U_22
_atom_site_aniso_U_33
_atom_site_aniso_U_23
_atom_site_aniso_U_13
_atom_site_aniso_U_12
C1 0.0200(9) 0.0113(8) 0.0178(9) -0.0027(6) -0.0048(7) -0.0036(7)
C2 0.0188(9) 0.0137(8) 0.0141(8) -0.0018(6) -0.0039(7) -0.0047(7)
C3 0.0282(10) 0.0201(9) 0.0165(9) -0.0010(7) -0.0094(8) -0.0068(8)
C11 0.0221(10) 0.0299(10) 0.0190(9) -0.0001(8) -0.0021(8) -0.0112(8)
C12 0.0173(9) 0.0155(8) 0.0184(9) -0.0043(7) -0.0026(7) -0.0058(7)
C13 0.0151(9) 0.0193(9) 0.0251(10) -0.0061(7) -0.0052(7) -0.0047(7)
C14 0.0186(9) 0.0140(8) 0.0239(9) -0.0056(7) -0.0095(7) -0.0018(7)
C15 0.0240(10) 0.0271(10) 0.0280(11) -0.0026(8) -0.0138(9) -0.0033(8)
C21 0.0300(12) 0.0191(10) 0.0318(12) -0.0040(8) -0.0072(9) 0.0052(8)
C22 0.0195(9) 0.0148(8) 0.0214(9) -0.0029(7) -0.0002(7) -0.0041(7)
C23 0.0270(11) 0.0168(9) 0.0239(10) -0.0093(7) -0.0002(8) -0.0042(8)
C24 0.0223(10) 0.0193(9) 0.0178(9) -0.0074(7) -0.0006(7) -0.0082(7)
C25 0.0353(12) 0.0289(11) 0.0244(10) -0.0132(8) -0.0092(9) -0.0073(9)
C31 0.0200(9) 0.0155(8) 0.0161(9) 0.0000(7) -0.0074(7) -0.0048(7)
C32 0.0192(9) 0.0188(9) 0.0208(9) -0.0031(7) -0.0055(7) -0.0039(7)
C33 0.0222(10) 0.0248(10) 0.0252(10) 0.0002(8) -0.0074(8) -0.0096(8)
C34 0.0332(12) 0.0211(10) 0.0294(11) 0.0006(8) -0.0129(9) -0.0137(8)
C35 0.0387(13) 0.0226(11) 0.0365(12) -0.0126(9) -0.0044(10) -0.0105(9)
C36 0.0264(11) 0.0248(10) 0.0291(11) -0.0104(8) 0.0010(9) -0.0094(8)
C41 0.0223(10) 0.0165(9) 0.0150(9) -0.0025(7) -0.0064(7) -0.0019(7)
C42 0.0266(10) 0.0216(10) 0.0187(9) -0.0014(7) -0.0048(8) -0.0043(8)
C43 0.0431(13) 0.0230(10) 0.0194(10) 0.0006(8) -0.0055(9) -0.0038(9)
C44 0.0605(17) 0.0267(11) 0.0259(11) 0.0032(9) -0.0255(11) -0.0017(11)
C45 0.0532(16) 0.0325(12) 0.0462(15) 0.0026(10) -0.0380(13) -0.0094(11)
C46 0.0354(12) 0.0255(11) 0.0322(12) 0.0037(9) -0.0197(10) -0.0103(9)
C51 0.0172(9) 0.0147(8) 0.0181(9) -0.0034(7) -0.0031(7) -0.0034(7)
C52 0.0199(9) 0.0155(9) 0.0207(9) -0.0026(7) -0.0050(7) -0.0037(7)
C53 0.0217(10) 0.0201(10) 0.0343(12) -0.0005(8) -0.0112(9) -0.0009(8)
C54 0.0192(10) 0.0274(11) 0.0403(13) -0.0066(9) -0.0001(9) 0.0023(8)
C55 0.0248(11) 0.0308(11) 0.0261(11) -0.0096(9) 0.0061(9) -0.0031(9)
C56 0.0243(10) 0.0230(10) 0.0185(9) -0.0045(7) -0.0029(8) -0.0043(8)
C61 0.0396(14) 0.0334(13) 0.0425(14) 0.0000(11) -0.0089(11) -0.0006(10)
O4 0.0199(15) 0.0226(12) 0.0626(18) -0.0076(11) -0.0132(15) -0.0042(10)
C4 0.023(2) 0.0138(12) 0.0258(16) -0.0035(10) -0.0049(17) -0.0032(17)
Cl1 0.0255(4) 0.0179(10) 0.0205(5) 0.0013(5) -0.0075(3) -0.0061(4)
O5 0.040(7) 0.015(7) 0.036(8) 0.002(6) -0.010(6) 0.000(6)
C5 0.025(8) 0.018(9) 0.041(9) -0.003(8) -0.011(7) -0.003(7)
Cl2 0.011(5) 0.0179(19) 0.027(2) -0.0047(13) -0.010(2) 0.002(2)
Cl3 0.0383(3) 0.0426(3) 0.0394(3) 0.0004(3) -0.0003(3) -0.0026(3)
Cl4 0.0343(3) 0.0539(4) 0.0399(3) 0.0048(3) -0.0042(3) -0.0044(3)
N11 0.0166(8) 0.0144(7) 0.0135(7) -0.0011(5) -0.0047(6) -0.0036(6)
N12 0.0172(8) 0.0154(7) 0.0141(7) -0.0013(6) -0.0060(6) -0.0039(6)
N21 0.0180(8) 0.0144(7) 0.0159(7) -0.0024(6) -0.0038(6) -0.0035(6)
N22 0.0193(8) 0.0142(7) 0.0135(7) -0.0034(6) -0.0037(6) -0.0045(6)
O1 0.0238(7) 0.0142(6) 0.0145(6) -0.0002(5) -0.0063(5) -0.0072(5)
O2 0.0403(9) 0.0271(8) 0.0178(7) 0.0047(6) -0.0097(6) -0.0200(7)
P1 0.0149(2) 0.0138(2) 0.0133(2) -0.00169(16) -0.00425(17) -0.00328(17)
Ru1 0.01222(7) 0.01108(7) 0.01286(7) -0.00141(5) -0.00323(5) -0.00285(5)

loop_
_atom_type_symbol
_atom_type_description
_atom_type_scat_dispersion_real
_atom_type_scat_dispersion_imag
_atom_type_scat_source
C C 0.0033 0.0016 'International Tables Vol C Tables 4.2.6.8 and 6.1.1.4'
H H 0 0 'International Tables Vol C Tables 4.2.6.8 and 6.1.1.4'
Cl Cl 0.1484 0.1585 'International Tables Vol C Tables 4.2.6.8 and 6.1.1.4'
N N 0.0061 0.0033 'International Tables Vol C Tables 4.2.6.8 and 6.1.1.4'
O O 0.0106 0.006 'International Tables Vol C Tables 4.2.6.8 and 6.1.1.4'
P P 0.1023 0.0942 'International Tables Vol C Tables 4.2.6.8 and 6.1.1.4'
Ru Ru -1.2594 0.8363 'International Tables Vol C Tables 4.2.6.8 and 6.1.1.4'

loop_
_geom_angle_atom_site_label_1
_geom_angle_atom_site_label_2
_geom_angle_atom_site_label_3
_geom_angle
_geom_angle_site_symmetry_1
_geom_angle_site_symmetry_3
_geom_angle_publ_flag
O2 C1 O1 124.13(17) . . ?
O2 C1 C2 117.23(16) . . ?
O1 C1 C2 118.64(15) . . ?
N22 C2 N12 108.35(14) . . ?
N22 C2 C3 111.18(14) . . ?
N12 C2 C3 111.24(15) . . ?
N22 C2 C1 107.84(14) . . ?
N12 C2 C1 110.95(14) . . ?
C3 C2 C1 107.25(14) . . ?
N11 C12 C13 109.77(17) . . ?
N11 C12 C11 124.95(17) . . ?
C13 C12 C11 125.29(17) . . ?
C14 C13 C12 107.51(17) . . ?
C13 C14 N12 106.55(16) . . ?
C13 C14 C15 124.08(18) . . ?
N12 C14 C15 129.36(18) . . ?
N21 C22 C23 109.30(17) . . ?
N21 C22 C21 124.12(18) . . ?
C23 C22 C21 126.58(18) . . ?
C24 C23 C22 107.72(17) . . ?
C23 C24 N22 106.16(17) . . ?
C23 C24 C25 124.70(17) . . ?
N22 C24 C25 129.09(18) . . ?
C32 C31 C36 118.46(17) . . ?
C32 C31 P1 122.29(14) . . ?
C36 C31 P1 119.11(15) . . ?
C31 C32 C33 120.80(18) . . ?
C34 C33 C32 120.19(19) . . ?
C33 C34 C35 119.73(19) . . ?
C34 C35 C36 120.3(2) . . ?
C35 C36 C31 120.5(2) . . ?
C46 C41 C42 118.52(18) . . ?
C46 C41 P1 121.82(15) . . ?
C42 C41 P1 119.59(15) . . ?
C43 C42 C41 120.8(2) . . ?
C44 C43 C42 119.9(2) . . ?
C45 C44 C43 120.2(2) . . ?
C44 C45 C46 120.0(2) . . ?
C41 C46 C45 120.5(2) . . ?
C56 C51 C52 119.30(18) . . ?
C56 C51 P1 124.58(15) . . ?
C52 C51 P1 115.95(14) . . ?
C53 C52 C51 120.24(18) . . ?
C52 C53 C54 120.1(2) . . ?
C55 C54 C53 120.0(2) . . ?
C54 C55 C56 120.5(2) . . ?
C55 C56 C51 119.77(19) . . ?
Cl3 C61 Cl4 111.48(14) . . ?
O4 C4 Ru1 176.6(4) . . ?
O5 C5 Ru1 174.2(16) . . ?
C12 N11 N12 106.05(15) . . ?
C12 N11 Ru1 134.97(13) . . ?
N12 N11 Ru1 118.33(11) . . ?
C14 N12 N11 110.10(15) . . ?
C14 N12 C2 131.77(15) . . ?
N11 N12 C2 117.60(14) . . ?
C22 N21 N22 106.80(15) . . ?
C22 N21 Ru1 133.76(13) . . ?
N22 N21 Ru1 118.94(11) . . ?
C24 N22 N21 110.01(15) . . ?
C24 N22 C2 132.06(16) . . ?
N21 N22 C2 117.55(14) . . ?
C1 O1 Ru1 120.36(11) . . ?
C51 P1 C41 105.74(9) . . ?
C51 P1 C31 99.67(8) . . ?
C41 P1 C31 102.13(8) . . ?
C51 P1 Ru1 115.92(6) . . ?
C41 P1 Ru1 115.14(6) . . ?
C31 P1 Ru1 116.18(6) . . ?
C5 Ru1 C4 85.7(5) . . ?
C5 Ru1 O1 178.2(5) . . ?
C4 Ru1 O1 95.18(13) . . ?
C5 Ru1 N21 92.8(5) . . ?
C4 Ru1 N21 94.17(13) . . ?
O1 Ru1 N21 85.51(5) . . ?
C5 Ru1 N11 94.0(5) . . ?
C4 Ru1 N11 175.94(13) . . ?
O1 Ru1 N11 85.06(5) . . ?
N21 Ru1 N11 81.81(6) . . ?
C5 Ru1 P1 93.8(5) . . ?
C4 Ru1 P1 86.09(12) . . ?
O1 Ru1 P1 87.88(4) . . ?
N21 Ru1 P1 173.39(4) . . ?
N11 Ru1 P1 97.97(4) . . ?
C5 Ru1 Cl2 89.2(5) . . ?
C4 Ru1 Cl2 4.7(2) . . ?
O1 Ru1 Cl2 91.52(14) . . ?
N21 Ru1 Cl2 90.95(13) . . ?
N11 Ru1 Cl2 172.20(14) . . ?
P1 Ru1 Cl2 88.90(12) . . ?
C5 Ru1 Cl1 3.4(5) . . ?
C4 Ru1 Cl1 88.22(12) . . ?
O1 Ru1 Cl1 174.81(4) . . ?
N21 Ru1 Cl1 90.33(4) . . ?
N11 Ru1 Cl1 91.27(4) . . ?
P1 Ru1 Cl1 96.28(2) . . ?
Cl2 Ru1 Cl1 91.66(13) . . ?

loop_
_geom_bond_atom_site_label_1
_geom_bond_atom_site_label_2
_geom_bond_distance
_geom_bond_site_symmetry_2
_geom_bond_publ_flag
C1 O2 1.221(2) . ?
C1 O1 1.285(2) . ?
C1 C2 1.588(2) . ?
C2 N22 1.485(2) . ?
C2 N12 1.485(2) . ?
C2 C3 1.518(3) . ?
C11 C12 1.495(3) . ?
C12 N11 1.341(2) . ?
C12 C13 1.394(3) . ?
C13 C14 1.367(3) . ?
C14 N12 1.372(2) . ?
C14 C15 1.502(3) . ?
C21 C22 1.499(3) . ?
C22 N21 1.337(2) . ?
C22 C23 1.400(3) . ?
C23 C24 1.373(3) . ?
C24 N22 1.378(2) . ?
C24 C25 1.498(3) . ?
C31 C32 1.391(3) . ?
C31 C36 1.404(3) . ?
C31 P1 1.8456(19) . ?
C32 C33 1.397(3) . ?
C33 C34 1.384(3) . ?
C34 C35 1.386(3) . ?
C35 C36 1.394(3) . ?
C41 C46 1.393(3) . ?
C41 C42 1.402(3) . ?
C41 P1 1.8311(19) . ?
C42 C43 1.388(3) . ?
C43 C44 1.383(4) . ?
C44 C45 1.382(4) . ?
C45 C46 1.397(3) . ?
C51 C56 1.398(3) . ?
C51 C52 1.406(3) . ?
C51 P1 1.8243(19) . ?
C52 C53 1.384(3) . ?
C53 C54 1.388(3) . ?
C54 C55 1.387(3) . ?
C55 C56 1.390(3) . ?
C61 Cl3 1.759(3) . ?
C61 Cl4 1.769(3) . ?
O4 C4 1.139(10) . ?
C4 Ru1 1.836(6) . ?
Cl1 Ru1 2.4049(12) . ?
O5 C5 1.29(5) . ?
C5 Ru1 1.69(3) . ?
Cl2 Ru1 2.379(5) . ?
N11 N12 1.385(2) . ?
N11 Ru1 2.1503(15) . ?
N21 N22 1.381(2) . ?
N21 Ru1 2.1413(15) . ?
O1 Ru1 2.0710(12) . ?
P1 Ru1 2.3388(5) . ?
